data_7112542
loop_
_publ_author_name
'Gong, Han-Yuan'
'Rambo, Brett M.'
'Nelson, Cory A.'
'Lynch, Vincent M.'
'Zhu, Xiaoyang'
'Sessler, Jonathan L.'

_publ_section_title
;
 Rare-earth cation effects on three-dimensional metal-organic rotaxane
 framework (MORF) self assembly.
;
_journal_issue 82
_journal_name_full 'Chemical communications (Cambridge, England)'
_journal_page_first 10186
_journal_page_last 10188
_journal_paper_doi 10.1039/c2cc34200f
_journal_volume 48
_journal_year 2012
_chemical_formula_sum 'C78 H92 Eu2 N10 O39'
_chemical_formula_weight 2097.54
_chemical_name_common
;
cyclo(2)(2,6-di(1H-imidazol-1-yl)pyridine)(2)(1,4-
dimethylenebenzene)_ 5 terephthalate dianion_ 2 europium(iii)_19 H2O
;
_chemical_name_systematic
;
?
;
_space_group_IT_number 14
_symmetry_cell_setting monoclinic
_symmetry_space_group_name_Hall '-P 2ybc'
_symmetry_space_group_name_H-M 'P 1 21/c 1'
_atom_sites_solution_hydrogens geom
_atom_sites_solution_primary direct
_atom_sites_solution_secondary difmap
_audit_creation_method SHELXL-97
_cell_angle_alpha 90.00
_cell_angle_beta 130.442(19)
_cell_angle_gamma 90.00
_cell_formula_units_Z 4
_cell_length_a 23.198(5)
_cell_length_b 15.455(3)
_cell_length_c 34.046(10)
_cell_measurement_reflns_used 15932
_cell_measurement_temperature 100(2)
_cell_measurement_theta_max 25.00
_cell_measurement_theta_min 1.15
_cell_volume 9290(5)
_computing_cell_refinement 'CrystalClear (Rigaku Inc., 2008)'
_computing_data_collection 'CrystalClear (Rigaku Inc., 2008)'
_computing_data_reduction 'CrystalClear (Rigaku Inc., 2008)'
_computing_molecular_graphics
;
XP, Shelxtl-Plus Version 5.1, Bruker AXS, 1998.
;
_computing_publication_material
;
XCIF, Shelxtl-Plus Version 5.1, Bruker AXS, 1998.
;
_computing_structure_refinement 'SHELXL-97 (Sheldrick, 1997)'
_computing_structure_solution 'SHELXS-97 (Sheldrick, 1990)'
_diffrn_ambient_temperature 100(2)
_diffrn_detector_area_resol_mean 28.5714
_diffrn_measured_fraction_theta_full 0.975
_diffrn_measured_fraction_theta_max 0.975
_diffrn_measurement_device_type
;
Saturn724+ (2x2 bin mode)
;
_diffrn_measurement_method dtprofit.ref
_diffrn_radiation_monochromator graphite
_diffrn_radiation_source 'fine-focus sealed tube'
_diffrn_radiation_type MoK\a
_diffrn_radiation_wavelength 0.71073
_diffrn_reflns_av_R_equivalents 0.1061
_diffrn_reflns_av_sigmaI/netI 0.1267
_diffrn_reflns_limit_h_max 27
_diffrn_reflns_limit_h_min -27
_diffrn_reflns_limit_k_max 18
_diffrn_reflns_limit_k_min -18
_diffrn_reflns_limit_l_max 39
_diffrn_reflns_limit_l_min -39
_diffrn_reflns_number 70080
_diffrn_reflns_theta_full 25.00
_diffrn_reflns_theta_max 25.00
_diffrn_reflns_theta_min 1.15
_exptl_absorpt_coefficient_mu 1.430
_exptl_absorpt_correction_T_max 1.0000
_exptl_absorpt_correction_T_min 0.6570
_exptl_absorpt_correction_type multi-scan
_exptl_absorpt_process_details
;
Sheldrick, G. M. (1996). SADABS. University of G\"ottingen, Germany.
;
_exptl_crystal_colour colorless
_exptl_crystal_density_diffrn 1.500
_exptl_crystal_density_method 'not measured'
_exptl_crystal_description prism
_exptl_crystal_F_000 4272
_exptl_crystal_size_max 0.12
_exptl_crystal_size_mid 0.04
_exptl_crystal_size_min 0.03
_platon_squeeze_details
;
;
_refine_diff_density_max 1.455
_refine_diff_density_min -1.847
_refine_diff_density_rms 0.156
_refine_ls_extinction_method none
_refine_ls_goodness_of_fit_ref 1.007
_refine_ls_hydrogen_treatment constr
_refine_ls_matrix_type full
_refine_ls_number_parameters 976
_refine_ls_number_reflns 15932
_refine_ls_number_restraints 0
_refine_ls_restrained_S_all 1.007
_refine_ls_R_factor_all 0.1312
_refine_ls_R_factor_gt 0.0856
_refine_ls_shift/su_max 0.001
_refine_ls_shift/su_mean 0.000
_refine_ls_structure_factor_coef Fsqd
_refine_ls_weighting_details 'calc w=1/[\s^2^(Fo^2^)+(0.0500P)^2^+60.0000P] where P=(Fo^2^+2Fc^2^)/3'
_refine_ls_weighting_scheme calc
_refine_ls_wR_factor_gt 0.1906
_refine_ls_wR_factor_ref 0.2092
_reflns_number_gt 9392
_reflns_number_total 15932
_reflns_threshold_expression >2sigma(I)
_cod_duplicate_entry 7108432
_cod_data_source_file c2cc34200f.txt
_cod_data_source_block MORF_Eu
_cod_depositor_comments
;
The following automatic conversions were performed:

'_symmetry_cell_setting' value 'Monoclinic' changed to 'monoclinic'
according to
/usr/data/users/saulius/automatic-downloads/retrospective/RSC/lib/dictionaries/cif_core.dic
dictionary named 'cif_core.dic' version 2.4.2 from
2011-04-26.

'_exptl_absorpt_correction_type' value 'Multi-scan'
changed to 'multi-scan' according to
/usr/data/users/saulius/automatic-downloads/retrospective/RSC/lib/dictionaries/cif_core.dic
dictionary named 'cif_core.dic' version 2.4.2 from 2011-04-26.

Automatic conversion script
Id: cif_fix_values 2281 2013-09-26 08:29:07Z andrius 
;
_cod_original_cell_volume 9290(4)
_cod_original_sg_symbol_H-M P21/c
_cod_database_code 7112542

loop_
_symmetry_equiv_pos_as_xyz
'x, y, z'
'-x, y+1/2, -z+1/2'
'-x, -y, -z'
'x, -y-1/2, z-1/2'

loop_
_atom_site_label
_atom_site_type_symbol
_atom_site_fract_x
_atom_site_fract_y
_atom_site_fract_z
_atom_site_U_iso_or_equiv
_atom_site_adp_type
_atom_site_occupancy
_atom_site_symmetry_multiplicity
_atom_site_calc_flag
_atom_site_refinement_flags
Eu1 Eu 0.45499(3) 0.25785(3) 0.58695(2) 0.04633(18) Uani 1 1 d .
Eu2 Eu 0.02036(3) 0.23500(4) 0.14573(2) 0.05212(19) Uani 1 1 d .
O1 O 0.4127(4) 0.2668(4) 0.5005(3) 0.0486(18) Uani 1 1 d .
O1W O 0.5520(4) 0.2532(5) 0.6812(3) 0.060(2) Uani 1 1 d .
O2 O 0.3228(4) 0.2629(4) 0.5049(3) 0.0531(19) Uani 1 1 d .
O2W O 0.0195(4) 0.3922(5) 0.1552(4) 0.078(3) Uani 1 1 d .
O3 O 0.4485(4) 0.1125(4) 0.5692(3) 0.062(2) Uani 1 1 d .
O3W O -0.0708(4) 0.2668(4) 0.0526(3) 0.062(2) Uani 1 1 d .
O4 O 0.4871(5) -0.0193(5) 0.6017(3) 0.068(2) Uani 1 1 d .
O5 O 0.4852(4) 0.4019(4) 0.5903(3) 0.062(2) Uani 1 1 d .
O6 O 0.5043(5) 0.5405(4) 0.6092(3) 0.064(2) Uani 1 1 d .
O7 O 0.5699(4) 0.2353(5) 0.6037(3) 0.062(2) Uani 1 1 d .
O8 O 0.6697(5) 0.2320(6) 0.6871(4) 0.085(3) Uani 1 1 d .
O9 O 0.9032(4) 0.2479(6) 0.6258(3) 0.0786(19) Uani 1 1 d .
O10 O 0.8025(4) 0.2549(6) 0.5412(4) 0.0786(19) Uani 1 1 d .
O11 O 0.3826(4) 0.3349(4) 0.6080(3) 0.053(2) Uani 1 1 d .
O12 O 0.3807(4) 0.1960(4) 0.6080(3) 0.052(2) Uani 1 1 d .
O13 O 0.1148(4) 0.3395(4) 0.6434(3) 0.0529(19) Uani 1 1 d .
O14 O 0.0964(4) 0.2033(4) 0.6257(3) 0.056(2) Uani 1 1 d .
O15 O 0.0520(4) 0.2579(5) 0.2319(3) 0.061(2) Uani 1 1 d .
O16 O 0.1472(3) 0.2501(4) 0.2319(3) 0.0485(17) Uani 1 1 d .
O17 O 0.0283(4) 0.0971(5) 0.1830(3) 0.0668(16) Uani 1 1 d .
O18 O -0.0329(4) 0.0902(5) 0.1004(3) 0.0668(16) Uani 1 1 d .
O19 O 0.0643(8) -0.3525(6) 0.2001(6) 0.155(6) Uani 1 1 d .
O20 O 0.1069(9) -0.3381(7) 0.1605(6) 0.154(6) Uani 1 1 d .
N1 N 0.2262(5) 0.4929(6) 0.2802(4) 0.068(3) Uani 1 1 d .
N2 N 0.3013(5) 0.4413(7) 0.2693(4) 0.063(3) Uani 1 1 d .
N3 N 0.3217(5) 0.3012(6) 0.2620(3) 0.055(2) Uani 1 1 d .
N4 N 0.3344(4) 0.1526(6) 0.2576(3) 0.058(3) Uani 1 1 d .
N5 N 0.2712(5) 0.0469(6) 0.2533(3) 0.049(2) Uani 1 1 d .
N6 N 0.2183(6) 0.0352(5) 0.4465(4) 0.057(3) Uani 1 1 d .
N7 N 0.1463(5) 0.1046(6) 0.4576(3) 0.054(2) Uani 1 1 d .
N8 N 0.1541(5) 0.2425(6) 0.4815(3) 0.051(2) Uani 1 1 d .
N9 N 0.1679(5) 0.3880(5) 0.5027(4) 0.052(2) Uani 1 1 d .
N10 N 0.2379(4) 0.4835(5) 0.5050(3) 0.051(2) Uani 1 1 d .
C1 C 0.2453(6) 0.4212(8) 0.2686(5) 0.069(4) Uani 1 1 d .
H1A H 0.2230 0.3670 0.2614 0.082 Uiso 1 1 calc R
C2 C 0.2744(7) 0.5605(7) 0.2895(5) 0.062(3) Uani 1 1 d .
H2A H 0.2741 0.6170 0.2988 0.074 Uiso 1 1 calc R
C3 C 0.3196(7) 0.5293(9) 0.2827(5) 0.074(4) Uani 1 1 d .
H3A H 0.3573 0.5596 0.2860 0.089 Uiso 1 1 calc R
C4 C 0.3386(6) 0.3818(6) 0.2612(4) 0.048(3) Uani 1 1 d .
C5 C 0.3882(7) 0.4038(9) 0.2550(5) 0.075(4) Uani 1 1 d .
H5A H 0.3968 0.4620 0.2536 0.090 Uiso 1 1 calc R
C6 C 0.4259(6) 0.3432(10) 0.2506(5) 0.075(4) Uani 1 1 d .
H6A H 0.4613 0.3592 0.2474 0.090 Uiso 1 1 calc R
C7 C 0.4101(6) 0.2550(8) 0.2511(4) 0.060(3) Uani 1 1 d .
H7A H 0.4336 0.2099 0.2481 0.072 Uiso 1 1 calc R
C8 C 0.3556(6) 0.2418(7) 0.2565(4) 0.053(3) Uani 1 1 d .
C9 C 0.2745(5) 0.1315(7) 0.2510(4) 0.048(3) Uani 1 1 d .
H9A H 0.2393 0.1704 0.2456 0.058 Uiso 1 1 calc R
C10 C 0.3740(8) 0.0796(10) 0.2622(5) 0.083(4) Uani 1 1 d .
H10A H 0.4171 0.0760 0.2657 0.099 Uiso 1 1 calc R
C11 C 0.3303(7) 0.0120(8) 0.2602(5) 0.068(4) Uani 1 1 d .
H11A H 0.3409 -0.0468 0.2632 0.082 Uiso 1 1 calc R
C12 C 0.2144(6) 0.0016(6) 0.2511(4) 0.054(3) Uani 1 1 d .
H12A H 0.2131 -0.0586 0.2424 0.064 Uiso 1 1 calc R
H12B H 0.1651 0.0266 0.2240 0.064 Uiso 1 1 calc R
C13 C 0.2303(7) 0.0064(6) 0.3011(5) 0.050(3) Uani 1 1 d .
C14 C 0.2996(7) -0.0246(6) 0.3481(5) 0.057(3) Uani 1 1 d .
H14A H 0.3357 -0.0488 0.3476 0.069 Uiso 1 1 calc R
C15 C 0.3141(7) -0.0195(6) 0.3937(4) 0.053(3) Uani 1 1 d .
H15A H 0.3600 -0.0387 0.4241 0.063 Uiso 1 1 calc R
C16 C 0.2598(8) 0.0144(7) 0.3935(6) 0.070(4) Uani 1 1 d .
C17 C 0.1906(7) 0.0418(6) 0.3489(6) 0.068(4) Uani 1 1 d .
H17A H 0.1536 0.0627 0.3495 0.081 Uiso 1 1 calc R
C18 C 0.1783(8) 0.0373(7) 0.3041(5) 0.071(4) Uani 1 1 d .
H18A H 0.1320 0.0564 0.2739 0.085 Uiso 1 1 calc R
C19 C 0.2790(8) 0.0156(7) 0.4470(5) 0.072(4) Uani 1 1 d .
H19A H 0.2992 -0.0407 0.4630 0.086 Uiso 1 1 calc R
H19B H 0.3190 0.0576 0.4689 0.086 Uiso 1 1 calc R
C20 C 0.2126(7) 0.1072(8) 0.4665(5) 0.067(2) Uani 1 1 d .
H20A H 0.2483 0.1514 0.4835 0.081 Uiso 1 1 calc R
C21 C 0.1553(7) -0.0160(8) 0.4256(5) 0.067(2) Uani 1 1 d .
H21A H 0.1466 -0.0706 0.4113 0.081 Uiso 1 1 calc R
C22 C 0.1069(7) 0.0286(7) 0.4299(5) 0.067(2) Uani 1 1 d .
H22A H 0.0590 0.0116 0.4172 0.081 Uiso 1 1 calc R
C23 C 0.1214(6) 0.1644(8) 0.4736(5) 0.061(3) Uani 1 1 d .
C24 C 0.0706(7) 0.1448(7) 0.4780(5) 0.066(3) Uani 1 1 d .
H24A H 0.0499 0.0898 0.4714 0.079 Uiso 1 1 calc R
C25 C 0.0493(7) 0.2170(9) 0.4940(5) 0.079(4) Uani 1 1 d .
H25A H 0.0140 0.2081 0.4983 0.094 Uiso 1 1 calc R
C26 C 0.0808(7) 0.2983(9) 0.5030(5) 0.074(4) Uani 1 1 d .
H26A H 0.0672 0.3444 0.5131 0.089 Uiso 1 1 calc R
C27 C 0.1336(6) 0.3080(7) 0.4964(4) 0.052(3) Uani 1 1 d .
C28 C 0.2215(5) 0.3978(7) 0.4993(4) 0.051(3) Uani 1 1 d .
H28A H 0.2435 0.3543 0.4940 0.061 Uiso 1 1 calc R
C29 C 0.1526(7) 0.4702(7) 0.5130(5) 0.061(3) Uani 1 1 d .
H29A H 0.1194 0.4826 0.5188 0.073 Uiso 1 1 calc R
C30 C 0.1936(6) 0.5221(8) 0.5126(4) 0.060(3) Uani 1 1 d .
H30A H 0.1936 0.5814 0.5172 0.071 Uiso 1 1 calc R
C31 C 0.2900(6) 0.5195(7) 0.4977(5) 0.062(3) Uani 1 1 d .
H31A H 0.2997 0.5799 0.5078 0.074 Uiso 1 1 calc R
H31B H 0.3380 0.4890 0.5202 0.074 Uiso 1 1 calc R
C32 C 0.2604(7) 0.5127(6) 0.4459(5) 0.055(3) Uani 1 1 d .
C33 C 0.3045(8) 0.4808(7) 0.4335(6) 0.070(4) Uani 1 1 d .
H33A H 0.3537 0.4621 0.4599 0.083 Uiso 1 1 calc R
C34 C 0.2763(7) 0.4769(7) 0.3838(6) 0.068(4) Uani 1 1 d .
H34A H 0.3076 0.4558 0.3780 0.081 Uiso 1 1 calc R
C35 C 0.2018(6) 0.5033(7) 0.3403(6) 0.074(4) Uani 1 1 d .
C36 C 0.1594(7) 0.5363(8) 0.3541(6) 0.075(4) Uani 1 1 d .
H36A H 0.1109 0.5567 0.3274 0.090 Uiso 1 1 calc R
C37 C 0.1832(7) 0.5402(7) 0.4014(5) 0.065(3) Uani 1 1 d .
H37A H 0.1509 0.5606 0.4065 0.078 Uiso 1 1 calc R
C38 C 0.1691(6) 0.4975(7) 0.2868(5) 0.056(3) Uani 1 1 d .
H38A H 0.1372 0.5477 0.2683 0.067 Uiso 1 1 calc R
H38B H 0.1372 0.4465 0.2714 0.067 Uiso 1 1 calc R
C39 C 0.3430(5) 0.2656(5) 0.4777(4) 0.040(2) Uani 1 1 d .
C40 C 0.2865(6) 0.2627(6) 0.4223(4) 0.046(3) Uani 1 1 d .
C41 C 0.2077(6) 0.2688(6) 0.3959(5) 0.056(3) Uani 1 1 d .
H41A H 0.1909 0.2738 0.4142 0.067 Uiso 1 1 calc R
C42 C 0.3098(6) 0.2521(5) 0.3937(5) 0.052(3) Uani 1 1 d .
H42A H 0.3611 0.2465 0.4106 0.062 Uiso 1 1 calc R
C43 C 0.4756(6) 0.0377(7) 0.5732(6) 0.063(4) Uani 1 1 d .
C44 C 0.4861(7) 0.0178(7) 0.5339(5) 0.068(2) Uani 1 1 d .
C45 C 0.4968(7) -0.0635(7) 0.5253(5) 0.068(2) Uani 1 1 d .
H45A H 0.4952 -0.1087 0.5427 0.082 Uiso 1 1 calc R
C46 C 0.4901(7) 0.0830(7) 0.5075(5) 0.068(2) Uani 1 1 d .
H46A H 0.4839 0.1404 0.5122 0.082 Uiso 1 1 calc R
C47 C 0.4986(6) 0.4773(7) 0.5846(5) 0.053(3) Uani 1 1 d .
C48 C 0.5004(5) 0.4906(5) 0.5413(4) 0.042(3) Uani 1 1 d .
C49 C 0.4867(5) 0.5704(7) 0.5192(4) 0.047(3) Uani 1 1 d .
H49A H 0.4793 0.6177 0.5324 0.056 Uiso 1 1 calc R
C50 C 0.5163(5) 0.4186(6) 0.5223(4) 0.048(3) Uani 1 1 d .
H50A H 0.5286 0.3648 0.5382 0.057 Uiso 1 1 calc R
C51 C 0.6401(6) 0.2342(7) 0.6400(5) 0.056(3) Uani 1 1 d .
C52 C 0.6904(6) 0.2369(7) 0.6262(5) 0.052(3) Uani 1 1 d .
C53 C 0.7695(5) 0.2370(8) 0.6651(5) 0.066(4) Uani 1 1 d .
H53A H 0.7913 0.2360 0.6996 0.079 Uiso 1 1 calc R
C54 C 0.8147(6) 0.2384(8) 0.6524(5) 0.063(3) Uani 1 1 d .
H54A H 0.8670 0.2358 0.6784 0.076 Uiso 1 1 calc R
C55 C 0.7836(6) 0.2437(7) 0.6018(5) 0.063(3) Uani 1 1 d .
C56 C 0.7024(5) 0.2446(6) 0.5621(5) 0.052(3) Uani 1 1 d .
H56A H 0.6809 0.2470 0.5276 0.062 Uiso 1 1 calc R
C57 C 0.6570(6) 0.2419(6) 0.5739(5) 0.053(3) Uani 1 1 d .
H57A H 0.6046 0.2433 0.5480 0.064 Uiso 1 1 calc R
C58 C 0.8344(7) 0.2492(8) 0.5898(6) 0.071(4) Uani 1 1 d .
C59 C 0.3604(6) 0.2673(7) 0.6130(4) 0.048(3) Uani 1 1 d .
C60 C 0.3025(5) 0.2708(6) 0.6190(4) 0.044(2) Uani 1 1 d .
C61 C 0.2796(5) 0.3460(6) 0.6275(4) 0.036(2) Uani 1 1 d .
H61A H 0.3012 0.3984 0.6296 0.043 Uiso 1 1 calc R
C62 C 0.2280(6) 0.3455(6) 0.6329(4) 0.044(3) Uani 1 1 d .
H62A H 0.2148 0.3981 0.6385 0.052 Uiso 1 1 calc R
C63 C 0.1927(5) 0.2718(6) 0.6308(4) 0.042(2) Uani 1 1 d .
C64 C 0.2139(5) 0.1944(6) 0.6227(4) 0.043(3) Uani 1 1 d .
H64A H 0.1912 0.1431 0.6206 0.052 Uiso 1 1 calc R
C65 C 0.2687(6) 0.1929(6) 0.6177(4) 0.051(3) Uani 1 1 d .
H65A H 0.2836 0.1402 0.6136 0.061 Uiso 1 1 calc R
C66 C 0.1300(5) 0.2739(7) 0.6334(4) 0.050(3) Uani 1 1 d .
C67 C 0.1219(6) 0.2550(6) 0.2550(4) 0.045(3) Uani 1 1 d .
C68 C 0.1795(6) 0.2593(6) 0.3139(5) 0.049(3) Uani 1 1 d .
C69 C 0.1555(6) 0.2673(6) 0.3414(5) 0.053(3) Uani 1 1 d .
H69A H 0.1040 0.2717 0.3238 0.063 Uiso 1 1 calc R
C70 C 0.2560(6) 0.2498(6) 0.3391(5) 0.052(3) Uani 1 1 d .
H70A H 0.2718 0.2420 0.3203 0.062 Uiso 1 1 calc R
C71 C -0.0009(7) 0.0577(8) 0.1433(6) 0.0668(16) Uani 1 1 d .
C72 C 0.0113(6) -0.0402(7) 0.1466(5) 0.058(3) Uani 1 1 d .
C73 C 0.0215(9) -0.0831(10) 0.1874(6) 0.093(5) Uani 1 1 d .
H73A H 0.0174 -0.0532 0.2092 0.111 Uiso 1 1 calc R
C74 C 0.0379(8) -0.1714(9) 0.1942(6) 0.093(5) Uani 1 1 d .
H74A H 0.0403 -0.2002 0.2192 0.111 Uiso 1 1 calc R
C75 C 0.0507(7) -0.2183(8) 0.1662(5) 0.065(4) Uani 1 1 d .
C76 C 0.0386(7) -0.1710(10) 0.1276(5) 0.080(4) Uani 1 1 d .
H76A H 0.0427 -0.2004 0.1056 0.096 Uiso 1 1 calc R
C77 C 0.0207(8) -0.0828(9) 0.1175(5) 0.076(4) Uani 1 1 d .
H77A H 0.0157 -0.0552 0.0912 0.091 Uiso 1 1 calc R
C78 C 0.0715(8) -0.3070(10) 0.1747(7) 0.087(5) Uani 1 1 d .

loop_
_atom_site_aniso_label
_atom_site_aniso_U_11
_atom_site_aniso_U_22
_atom_site_aniso_U_33
_atom_site_aniso_U_23
_atom_site_aniso_U_13
_atom_site_aniso_U_12
Eu1 0.0502(3) 0.0342(3) 0.0881(4) -0.0024(3) 0.0599(3) -0.0018(2)
Eu2 0.0409(3) 0.0570(4) 0.0830(4) 0.0147(3) 0.0511(3) 0.0092(2)
O1 0.051(4) 0.040(4) 0.084(5) -0.006(3) 0.057(4) -0.003(3)
O1W 0.042(4) 0.098(6) 0.051(4) -0.030(4) 0.035(4) -0.010(4)
O2 0.055(4) 0.049(4) 0.089(6) 0.002(4) 0.062(5) 0.000(3)
O2W 0.058(5) 0.056(5) 0.125(8) 0.002(5) 0.061(6) 0.009(4)
O3 0.086(6) 0.032(4) 0.123(7) 0.004(4) 0.093(6) 0.001(4)
O3W 0.058(5) 0.057(4) 0.089(6) 0.027(4) 0.055(5) 0.013(4)
O4 0.097(7) 0.041(4) 0.102(7) 0.006(4) 0.081(6) 0.021(4)
O5 0.077(5) 0.032(4) 0.104(7) -0.004(4) 0.070(5) -0.006(4)
O6 0.091(6) 0.042(4) 0.094(6) -0.010(4) 0.075(6) 0.002(4)
O7 0.047(4) 0.068(5) 0.106(6) -0.006(4) 0.066(5) 0.001(4)
O8 0.051(5) 0.136(8) 0.095(7) -0.035(6) 0.060(6) -0.017(5)
O9 0.034(3) 0.128(5) 0.087(4) -0.014(4) 0.045(3) -0.009(3)
O10 0.034(3) 0.128(5) 0.087(4) -0.014(4) 0.045(3) -0.009(3)
O11 0.055(4) 0.043(4) 0.091(6) 0.000(4) 0.060(5) -0.002(3)
O12 0.065(5) 0.030(4) 0.097(6) 0.012(4) 0.068(5) 0.009(3)
O13 0.048(4) 0.052(4) 0.089(6) -0.009(4) 0.058(5) -0.004(3)
O14 0.059(5) 0.046(4) 0.102(6) -0.017(4) 0.070(5) -0.014(4)
O15 0.048(4) 0.087(6) 0.073(5) 0.002(4) 0.050(4) -0.003(4)
O16 0.030(3) 0.061(4) 0.063(5) 0.003(4) 0.033(4) 0.001(3)
O17 0.052(3) 0.057(3) 0.088(5) 0.017(3) 0.044(4) -0.002(2)
O18 0.052(3) 0.057(3) 0.088(5) 0.017(3) 0.044(4) -0.002(2)
O19 0.228(15) 0.063(6) 0.306(19) 0.052(9) 0.233(16) 0.036(8)
O20 0.269(17) 0.087(8) 0.217(15) 0.043(8) 0.206(15) 0.066(9)
N1 0.063(6) 0.044(5) 0.112(9) 0.004(5) 0.063(7) -0.002(5)
N2 0.042(5) 0.085(7) 0.089(8) 0.008(6) 0.054(6) -0.006(5)
N3 0.036(5) 0.086(7) 0.052(6) 0.003(5) 0.033(5) 0.009(5)
N4 0.026(5) 0.091(7) 0.058(6) 0.010(5) 0.028(5) 0.015(4)
N5 0.043(5) 0.080(7) 0.053(6) -0.001(5) 0.044(5) 0.008(4)
N6 0.095(7) 0.036(5) 0.082(7) -0.017(4) 0.076(7) -0.021(5)
N7 0.061(6) 0.065(6) 0.044(6) 0.004(4) 0.038(5) -0.013(5)
N8 0.041(5) 0.068(6) 0.057(6) -0.005(5) 0.037(5) -0.004(4)
N9 0.046(5) 0.044(5) 0.085(7) 0.011(5) 0.052(6) 0.013(4)
N10 0.036(5) 0.055(5) 0.067(6) -0.006(5) 0.037(5) -0.002(4)
C1 0.054(7) 0.055(7) 0.096(10) 0.000(7) 0.048(8) -0.008(6)
C2 0.085(9) 0.044(6) 0.104(10) 0.012(6) 0.083(9) -0.003(6)
C3 0.047(7) 0.093(10) 0.092(10) -0.009(8) 0.048(8) -0.019(7)
C4 0.044(6) 0.043(6) 0.056(7) -0.012(5) 0.032(6) -0.022(5)
C5 0.074(9) 0.077(9) 0.093(11) -0.036(7) 0.063(9) -0.032(7)
C6 0.049(7) 0.125(12) 0.082(10) -0.016(8) 0.056(8) -0.023(7)
C7 0.051(6) 0.081(8) 0.072(8) -0.020(7) 0.050(7) -0.012(6)
C8 0.044(6) 0.067(7) 0.044(6) 0.002(5) 0.027(6) -0.004(6)
C9 0.024(5) 0.062(7) 0.059(7) -0.003(5) 0.027(6) 0.004(5)
C10 0.077(10) 0.112(11) 0.060(9) 0.009(8) 0.045(8) 0.037(9)
C11 0.086(9) 0.058(7) 0.105(11) 0.013(7) 0.082(9) 0.027(7)
C12 0.047(6) 0.039(6) 0.074(8) 0.010(5) 0.039(7) 0.012(5)
C13 0.074(8) 0.027(5) 0.095(10) -0.001(5) 0.075(8) 0.007(5)
C14 0.078(8) 0.044(6) 0.093(10) -0.001(6) 0.075(9) 0.000(6)
C15 0.068(8) 0.049(6) 0.059(8) -0.013(5) 0.050(7) -0.020(5)
C16 0.102(11) 0.051(7) 0.124(13) -0.021(7) 0.104(11) -0.022(7)
C17 0.074(9) 0.024(5) 0.107(11) 0.017(6) 0.059(9) 0.019(5)
C18 0.095(10) 0.046(7) 0.077(10) 0.017(6) 0.059(9) 0.013(6)
C19 0.103(11) 0.045(7) 0.083(10) 0.007(6) 0.067(9) 0.018(7)
C20 0.080(5) 0.062(4) 0.071(5) -0.012(4) 0.054(5) -0.014(4)
C21 0.080(5) 0.062(4) 0.071(5) -0.012(4) 0.054(5) -0.014(4)
C22 0.080(5) 0.062(4) 0.071(5) -0.012(4) 0.054(5) -0.014(4)
C23 0.040(6) 0.073(8) 0.062(8) -0.015(6) 0.029(7) -0.008(6)
C24 0.069(8) 0.045(7) 0.098(10) 0.011(6) 0.061(8) 0.002(6)
C25 0.064(8) 0.079(9) 0.101(11) 0.020(8) 0.056(9) 0.003(7)
C26 0.061(8) 0.092(10) 0.087(10) 0.012(8) 0.055(8) 0.017(7)
C27 0.041(6) 0.068(7) 0.048(7) 0.003(5) 0.029(6) 0.013(5)
C28 0.039(6) 0.073(8) 0.051(7) -0.024(6) 0.034(6) 0.000(5)
C29 0.059(8) 0.068(8) 0.074(9) 0.010(6) 0.051(7) 0.021(6)
C30 0.047(7) 0.069(8) 0.063(8) -0.007(6) 0.035(7) 0.013(6)
C31 0.050(7) 0.059(7) 0.086(10) -0.026(6) 0.048(7) -0.010(5)
C32 0.079(8) 0.017(5) 0.112(11) -0.018(5) 0.081(9) -0.014(5)
C33 0.070(9) 0.044(7) 0.106(12) -0.017(7) 0.063(9) 0.000(6)
C34 0.057(8) 0.045(6) 0.138(13) -0.004(7) 0.080(9) -0.002(5)
C35 0.041(7) 0.047(7) 0.126(13) -0.003(7) 0.050(9) -0.012(5)
C36 0.056(8) 0.087(9) 0.111(12) 0.029(8) 0.068(9) 0.023(7)
C37 0.067(8) 0.054(7) 0.091(10) -0.001(7) 0.058(9) 0.011(6)
C38 0.039(6) 0.043(6) 0.092(10) -0.005(6) 0.045(7) -0.006(5)
C39 0.039(5) 0.018(4) 0.052(6) 0.012(4) 0.025(5) -0.001(4)
C40 0.054(6) 0.037(5) 0.080(8) -0.011(5) 0.058(7) 0.002(5)
C41 0.057(7) 0.052(6) 0.099(10) 0.014(6) 0.069(8) -0.001(5)
C42 0.060(7) 0.020(5) 0.088(9) 0.000(5) 0.053(7) 0.010(5)
C43 0.054(7) 0.032(6) 0.132(12) -0.018(7) 0.073(8) -0.005(5)
C44 0.077(5) 0.054(4) 0.125(7) -0.009(4) 0.089(5) -0.009(4)
C45 0.077(5) 0.054(4) 0.125(7) -0.009(4) 0.089(5) -0.009(4)
C46 0.077(5) 0.054(4) 0.125(7) -0.009(4) 0.089(5) -0.009(4)
C47 0.049(6) 0.051(7) 0.084(9) 0.005(6) 0.054(7) 0.008(5)
C48 0.040(5) 0.026(5) 0.080(8) 0.006(5) 0.048(6) 0.002(4)
C49 0.044(6) 0.056(6) 0.073(8) -0.004(5) 0.053(6) 0.006(5)
C50 0.047(6) 0.026(5) 0.077(8) 0.000(5) 0.043(6) -0.001(4)
C51 0.042(7) 0.067(7) 0.088(9) -0.018(7) 0.055(7) -0.009(5)
C52 0.045(6) 0.055(6) 0.083(9) -0.018(6) 0.053(7) -0.016(5)
C53 0.032(6) 0.103(9) 0.079(8) -0.024(7) 0.043(6) -0.017(6)
C54 0.034(6) 0.096(9) 0.069(8) -0.010(7) 0.037(6) 0.001(6)
C55 0.043(6) 0.066(7) 0.098(10) 0.004(7) 0.054(7) -0.009(5)
C56 0.038(5) 0.064(7) 0.079(8) -0.001(6) 0.049(6) -0.004(5)
C57 0.035(5) 0.048(6) 0.085(9) -0.005(6) 0.042(6) 0.002(5)
C58 0.046(7) 0.081(9) 0.100(10) -0.014(8) 0.054(8) -0.020(6)
C59 0.042(6) 0.051(6) 0.066(7) -0.001(5) 0.041(6) 0.006(5)
C60 0.027(5) 0.060(6) 0.046(6) 0.001(5) 0.024(5) 0.009(4)
C61 0.034(5) 0.036(5) 0.062(7) 0.004(4) 0.042(5) 0.008(4)
C62 0.052(6) 0.052(6) 0.048(7) -0.007(5) 0.042(6) 0.005(5)
C63 0.030(5) 0.060(6) 0.050(6) -0.006(5) 0.032(5) -0.003(4)
C64 0.038(5) 0.040(5) 0.062(7) -0.011(5) 0.038(6) -0.006(4)
C65 0.069(7) 0.027(5) 0.075(8) 0.009(5) 0.056(7) 0.014(5)
C66 0.034(5) 0.067(7) 0.055(7) -0.021(6) 0.031(6) -0.007(5)
C67 0.048(6) 0.037(5) 0.078(8) -0.005(5) 0.053(6) -0.003(5)
C68 0.051(6) 0.030(5) 0.088(8) -0.013(5) 0.055(7) -0.011(4)
C69 0.040(6) 0.047(6) 0.077(8) -0.001(6) 0.040(6) 0.002(5)
C70 0.065(7) 0.046(6) 0.084(9) -0.010(6) 0.065(7) -0.007(5)
C71 0.052(3) 0.057(3) 0.088(5) 0.017(3) 0.044(4) -0.002(2)
C72 0.054(7) 0.053(7) 0.084(9) 0.018(6) 0.053(7) -0.004(5)
C73 0.123(13) 0.097(11) 0.128(13) -0.012(10) 0.113(12) -0.004(9)
C74 0.127(13) 0.070(9) 0.173(16) 0.061(9) 0.138(13) 0.041(8)
C75 0.055(7) 0.069(8) 0.071(9) 0.034(7) 0.040(7) 0.006(6)
C76 0.074(9) 0.106(11) 0.064(9) -0.022(8) 0.046(8) -0.006(8)
C77 0.087(10) 0.071(9) 0.066(9) 0.000(7) 0.048(9) -0.006(7)
C78 0.075(9) 0.077(10) 0.119(13) 0.026(9) 0.067(10) -0.003(8)

loop_
_atom_type_symbol
_atom_type_description
_atom_type_scat_dispersion_real
_atom_type_scat_dispersion_imag
_atom_type_scat_source
C C 0.0033 0.0016 'International Tables Vol C Tables 4.2.6.8 and 6.1.1.4'
H H 0.0000 0.0000 'International Tables Vol C Tables 4.2.6.8 and 6.1.1.4'
Eu Eu -0.1578 3.6682 'International Tables Vol C Tables 4.2.6.8 and 6.1.1.4'
N N 0.0061 0.0033 'International Tables Vol C Tables 4.2.6.8 and 6.1.1.4'
O O 0.0106 0.0060 'International Tables Vol C Tables 4.2.6.8 and 6.1.1.4'

loop_
_geom_angle_atom_site_label_1
_geom_angle_atom_site_label_2
_geom_angle_atom_site_label_3
_geom_angle
_geom_angle_site_symmetry_1
_geom_angle_site_symmetry_3
O3 Eu1 O5 156.4(3) . .
O3 Eu1 O7 77.9(2) . .
O5 Eu1 O7 82.6(3) . .
O3 Eu1 O1 80.3(2) . .
O5 Eu1 O1 82.9(2) . .
O7 Eu1 O1 78.8(3) . .
O3 Eu1 O1W 99.4(3) . .
O5 Eu1 O1W 88.4(3) . .
O7 Eu1 O1W 75.3(3) . .
O1 Eu1 O1W 153.5(2) . .
O3 Eu1 O12 76.0(2) . .
O5 Eu1 O12 127.5(2) . .
O7 Eu1 O12 140.3(2) . .
O1 Eu1 O12 124.7(2) . .
O1W Eu1 O12 80.1(2) . .
O3 Eu1 O2 85.0(3) . .
O5 Eu1 O2 98.0(2) . .
O7 Eu1 O2 131.0(3) . .
O1 Eu1 O2 53.0(2) . .
O1W Eu1 O2 153.4(2) . .
O12 Eu1 O2 75.5(2) . .
O3 Eu1 O11 126.5(2) . .
O5 Eu1 O11 76.5(2) . .
O7 Eu1 O11 149.3(3) . .
O1 Eu1 O11 119.9(2) . .
O1W Eu1 O11 81.7(2) . .
O12 Eu1 O11 51.3(2) . .
O2 Eu1 O11 74.8(2) . .
O3 Eu1 C39 81.3(3) . .
O5 Eu1 C39 90.8(3) . .
O7 Eu1 C39 104.6(3) . .
O1 Eu1 C39 26.2(2) . .
O1W Eu1 C39 179.2(3) . .
O12 Eu1 C39 100.4(3) . .
O2 Eu1 C39 26.8(2) . .
O11 Eu1 C39 98.1(3) . .
O3 Eu1 C59 101.5(3) . .
O5 Eu1 C59 101.8(3) . .
O7 Eu1 C59 155.1(3) . .
O1 Eu1 C59 125.9(3) . .
O1W Eu1 C59 80.3(3) . .
O12 Eu1 C59 25.9(2) . .
O2 Eu1 C59 73.1(3) . .
O11 Eu1 C59 25.4(2) . .
C39 Eu1 C59 99.9(3) . .
O9 Eu2 O17 86.1(3) 4_465 .
O9 Eu2 O2W 79.6(3) 4_465 .
O17 Eu2 O2W 143.7(3) . .
O9 Eu2 O14 141.2(3) 4_465 4_565
O17 Eu2 O14 131.4(2) . 4_565
O2W Eu2 O14 73.8(3) . 4_565
O9 Eu2 O3W 74.9(3) 4_465 .
O17 Eu2 O3W 124.0(3) . .
O2W Eu2 O3W 84.2(3) . .
O14 Eu2 O3W 74.7(2) 4_565 .
O9 Eu2 O16 126.5(3) 4_465 .
O17 Eu2 O16 80.5(2) . .
O2W Eu2 O16 81.7(2) . .
O14 Eu2 O16 77.1(2) 4_565 .
O3W Eu2 O16 151.1(2) . .
O9 Eu2 O13 155.2(3) 4_465 4_565
O17 Eu2 O13 80.9(3) . 4_565
O2W Eu2 O13 122.6(2) . 4_565
O14 Eu2 O13 51.3(2) 4_565 4_565
O3W Eu2 O13 95.1(2) . 4_565
O16 Eu2 O13 72.0(2) . 4_565
O9 Eu2 O18 84.7(3) 4_465 .
O17 Eu2 O18 52.1(3) . .
O2W Eu2 O18 155.7(3) . .
O14 Eu2 O18 109.0(3) 4_565 .
O3W Eu2 O18 73.7(2) . .
O16 Eu2 O18 122.7(2) . .
O13 Eu2 O18 70.6(2) 4_565 .
O9 Eu2 O15 74.5(3) 4_465 .
O17 Eu2 O15 69.7(3) . .
O2W Eu2 O15 74.4(3) . .
O14 Eu2 O15 122.9(2) 4_565 .
O3W Eu2 O15 145.2(2) . .
O16 Eu2 O15 52.2(2) . .
O13 Eu2 O15 119.5(2) 4_565 .
O18 Eu2 O15 119.2(3) . .
O9 Eu2 C71 87.3(3) 4_465 .
O17 Eu2 C71 25.9(3) . .
O2W Eu2 C71 164.9(3) . .
O14 Eu2 C71 121.3(3) 4_565 .
O3W Eu2 C71 99.8(3) . .
O16 Eu2 C71 100.4(3) . .
O13 Eu2 C71 71.9(3) 4_565 .
O18 Eu2 C71 26.4(3) . .
O15 Eu2 C71 94.9(4) . .
O9 Eu2 C66 160.4(3) 4_465 4_565
O17 Eu2 C66 105.3(3) . 4_565
O2W Eu2 C66 98.8(3) . 4_565
O14 Eu2 C66 26.5(2) 4_565 4_565
O3W Eu2 C66 85.6(3) . 4_565
O16 Eu2 C66 71.9(3) . 4_565
O13 Eu2 C66 24.8(2) 4_565 4_565
O18 Eu2 C66 89.8(3) . 4_565
O15 Eu2 C66 124.1(3) . 4_565
C71 Eu2 C66 96.1(4) . 4_565
O9 Eu2 C67 100.8(3) 4_465 .
O17 Eu2 C67 72.2(3) . .
O2W Eu2 C67 77.9(3) . .
O14 Eu2 C67 100.7(3) 4_565 .
O3W Eu2 C67 162.1(3) . .
O16 Eu2 C67 26.0(2) . .
O13 Eu2 C67 95.2(3) 4_565 .
O18 Eu2 C67 123.7(3) . .
O15 Eu2 C67 26.3(2) . .
C71 Eu2 C67 97.3(4) . .
C66 Eu2 C67 97.9(3) 4_565 .
C39 O1 Eu1 95.5(6) . .
C39 O2 Eu1 92.9(5) . .
C43 O3 Eu1 155.2(7) . .
C47 O5 Eu1 169.8(8) . .
C51 O7 Eu1 141.4(8) . .
C58 O9 Eu2 142.8(9) . 4_666
C59 O11 Eu1 93.2(6) . .
C59 O12 Eu1 95.4(6) . .
C66 O13 Eu2 92.6(6) . 4_566
C66 O14 Eu2 93.6(6) . 4_566
C67 O15 Eu2 90.4(7) . .
C67 O16 Eu2 94.0(6) . .
C71 O17 Eu2 93.5(8) . .
C71 O18 Eu2 87.6(8) . .
C1 N1 C2 108.3(10) . .
C1 N1 C38 125.6(9) . .
C2 N1 C38 125.9(9) . .
C1 N2 C4 124.4(10) . .
C1 N2 C3 108.7(10) . .
C4 N2 C3 126.8(9) . .
C8 N3 C4 116.8(10) . .
C9 N4 C10 111.7(11) . .
C9 N4 C8 124.7(9) . .
C10 N4 C8 123.5(11) . .
C9 N5 C11 108.5(9) . .
C9 N5 C12 124.3(8) . .
C11 N5 C12 127.1(10) . .
C20 N6 C21 108.2(11) . .
C20 N6 C19 125.7(10) . .
C21 N6 C19 126.1(10) . .
C20 N7 C23 126.5(10) . .
C20 N7 C22 108.8(10) . .
C23 N7 C22 124.6(10) . .
C27 N8 C23 116.9(10) . .
C28 N9 C27 123.7(9) . .
C28 N9 C29 108.5(9) . .
C27 N9 C29 127.8(9) . .
C30 N10 C28 106.3(9) . .
C30 N10 C31 131.9(10) . .
C28 N10 C31 121.5(9) . .
N2 C1 N1 107.9(10) . .
N2 C1 H1A 126.0 . .
N1 C1 H1A 126.0 . .
C3 C2 N1 107.3(11) . .
C3 C2 H2A 126.4 . .
N1 C2 H2A 126.4 . .
C2 C3 N2 107.8(10) . .
C2 C3 H3A 126.1 . .
N2 C3 H3A 126.1 . .
N3 C4 C5 122.8(11) . .
N3 C4 N2 112.8(10) . .
C5 C4 N2 124.4(10) . .
C4 C5 C6 121.6(12) . .
C4 C5 H5A 119.2 . .
C6 C5 H5A 119.2 . .
C5 C6 C7 118.3(11) . .
C5 C6 H6A 120.9 . .
C7 C6 H6A 120.9 . .
C8 C7 C6 113.8(10) . .
C8 C7 H7A 123.1 . .
C6 C7 H7A 123.1 . .
N3 C8 C7 126.7(11) . .
N3 C8 N4 114.4(10) . .
C7 C8 N4 118.9(10) . .
N4 C9 N5 109.6(9) . .
N4 C9 H9A 125.2 . .
N5 C9 H9A 125.2 . .
N4 C10 C11 101.0(11) . .
N4 C10 H10A 129.5 . .
C11 C10 H10A 129.5 . .
N5 C11 C10 109.1(11) . .
N5 C11 H11A 125.4 . .
C10 C11 H11A 125.4 . .
N5 C12 C13 111.9(9) . .
N5 C12 H12A 109.2 . .
C13 C12 H12A 109.2 . .
N5 C12 H12B 109.2 . .
C13 C12 H12B 109.2 . .
H12A C12 H12B 107.9 . .
C18 C13 C14 116.2(11) . .
C18 C13 C12 121.9(11) . .
C14 C13 C12 121.8(9) . .
C15 C14 C13 121.8(11) . .
C15 C14 H14A 119.1 . .
C13 C14 H14A 119.1 . .
C14 C15 C16 118.3(12) . .
C14 C15 H15A 120.9 . .
C16 C15 H15A 120.9 . .
C15 C16 C17 122.4(13) . .
C15 C16 C19 115.8(13) . .
C17 C16 C19 121.7(12) . .
C18 C17 C16 117.9(13) . .
C18 C17 H17A 121.1 . .
C16 C17 H17A 121.1 . .
C13 C18 C17 123.4(13) . .
C13 C18 H18A 118.3 . .
C17 C18 H18A 118.3 . .
N6 C19 C16 116.9(11) . .
N6 C19 H19A 108.1 . .
C16 C19 H19A 108.1 . .
N6 C19 H19B 108.1 . .
C16 C19 H19B 108.1 . .
H19A C19 H19B 107.3 . .
N6 C20 N7 109.1(11) . .
N6 C20 H20A 125.4 . .
N7 C20 H20A 125.4 . .
N6 C21 C22 108.4(10) . .
N6 C21 H21A 125.8 . .
C22 C21 H21A 125.8 . .
C21 C22 N7 105.3(11) . .
C21 C22 H22A 127.4 . .
N7 C22 H22A 127.4 . .
C24 C23 N8 127.5(12) . .
C24 C23 N7 121.9(11) . .
N8 C23 N7 110.5(11) . .
C23 C24 C25 114.3(11) . .
C23 C24 H24A 122.8 . .
C25 C24 H24A 122.8 . .
C26 C25 C24 121.3(12) . .
C26 C25 H25A 119.4 . .
C24 C25 H25A 119.4 . .
C25 C26 C27 117.1(12) . .
C25 C26 H26A 121.5 . .
C27 C26 H26A 121.5 . .
N8 C27 C26 123.0(11) . .
N8 C27 N9 114.2(10) . .
C26 C27 N9 122.7(11) . .
N9 C28 N10 106.9(8) . .
N9 C28 H28A 126.6 . .
N10 C28 H28A 126.6 . .
C30 C29 N9 104.8(11) . .
C30 C29 H29A 127.6 . .
N9 C29 H29A 127.6 . .
C29 C30 N10 113.4(11) . .
C29 C30 H30A 123.3 . .
N10 C30 H30A 123.3 . .
C32 C31 N10 112.8(9) . .
C32 C31 H31A 109.0 . .
N10 C31 H31A 109.0 . .
C32 C31 H31B 109.0 . .
N10 C31 H31B 109.0 . .
H31A C31 H31B 107.8 . .
C31 C32 C33 122.2(12) . .
C31 C32 C37 122.9(11) . .
C33 C32 C37 114.9(12) . .
C34 C33 C32 121.6(13) . .
C34 C33 H33A 119.2 . .
C32 C33 H33A 119.2 . .
C33 C34 C35 124.1(13) . .
C33 C34 H34A 117.9 . .
C35 C34 H34A 117.9 . .
C34 C35 C36 112.9(14) . .
C34 C35 C38 125.5(13) . .
C36 C35 C38 121.6(11) . .
C37 C36 C35 125.6(13) . .
C37 C36 H36A 117.2 . .
C35 C36 H36A 117.2 . .
C36 C37 C32 120.7(12) . .
C36 C37 H37A 119.7 . .
C32 C37 H37A 119.7 . .
C35 C38 N1 113.8(10) . .
C35 C38 H38A 108.8 . .
N1 C38 H38A 108.8 . .
C35 C38 H38B 108.8 . .
N1 C38 H38B 108.8 . .
H38A C38 H38B 107.7 . .
O1 C39 O2 118.5(9) . .
O1 C39 C40 121.5(10) . .
O2 C39 C40 119.9(9) . .
O1 C39 Eu1 58.3(5) . .
O2 C39 Eu1 60.3(5) . .
C40 C39 Eu1 175.8(6) . .
C42 C40 C41 119.2(11) . .
C42 C40 C39 118.9(9) . .
C41 C40 C39 122.0(10) . .
C69 C41 C40 118.9(10) . .
C69 C41 H41A 120.6 . .
C40 C41 H41A 120.6 . .
C40 C42 C70 120.5(10) . .
C40 C42 H42A 119.7 . .
C70 C42 H42A 119.7 . .
O4 C43 O3 125.5(12) . .
O4 C43 C44 118.5(9) . .
O3 C43 C44 115.7(12) . .
C45 C44 C46 115.8(11) . .
C45 C44 C43 122.0(11) . .
C46 C44 C43 122.1(10) . .
C44 C45 C46 123.5(12) . 3_656
C44 C45 H45A 118.3 . .
C46 C45 H45A 118.3 3_656 .
C45 C46 C44 120.7(11) 3_656 .
C45 C46 H46A 119.6 3_656 .
C44 C46 H46A 119.6 . .
O6 C47 O5 123.9(11) . .
O6 C47 C48 119.5(9) . .
O5 C47 C48 116.4(10) . .
C49 C48 C50 118.8(10) . .
C49 C48 C47 120.9(9) . .
C50 C48 C47 120.3(8) . .
C48 C49 C50 120.9(9) . 3_666
C48 C49 H49A 119.6 . .
C50 C49 H49A 119.6 3_666 .
C49 C50 C48 120.2(9) 3_666 .
C49 C50 H50A 119.9 3_666 .
C48 C50 H50A 119.9 . .
O7 C51 O8 122.6(10) . .
O7 C51 C52 117.5(12) . .
O8 C51 C52 119.9(10) . .
C53 C52 C57 120.2(10) . .
C53 C52 C51 120.3(11) . .
C57 C52 C51 119.5(10) . .
C54 C53 C52 120.1(12) . .
C54 C53 H53A 119.9 . .
C52 C53 H53A 119.9 . .
C53 C54 C55 120.7(11) . .
C53 C54 H54A 119.6 . .
C55 C54 H54A 119.6 . .
C54 C55 C56 118.9(10) . .
C54 C55 C58 119.1(11) . .
C56 C55 C58 122.0(12) . .
C57 C56 C55 121.1(11) . .
C57 C56 H56A 119.4 . .
C55 C56 H56A 119.4 . .
C56 C57 C52 118.9(10) . .
C56 C57 H57A 120.5 . .
C52 C57 H57A 120.5 . .
O9 C58 O10 124.6(12) . .
O9 C58 C55 118.3(13) . .
O10 C58 C55 117.1(11) . .
O11 C59 O12 120.1(9) . .
O11 C59 C60 119.2(9) . .
O12 C59 C60 120.3(9) . .
O11 C59 Eu1 61.5(5) . .
O12 C59 Eu1 58.7(5) . .
C60 C59 Eu1 172.2(7) . .
C61 C60 C65 116.0(9) . .
C61 C60 C59 124.3(9) . .
C65 C60 C59 119.7(9) . .
C62 C61 C60 121.9(9) . .
C62 C61 H61A 119.0 . .
C60 C61 H61A 119.0 . .
C61 C62 C63 123.8(9) . .
C61 C62 H62A 118.1 . .
C63 C62 H62A 118.1 . .
C62 C63 C64 116.8(9) . .
C62 C63 C66 122.6(9) . .
C64 C63 C66 120.5(9) . .
C65 C64 C63 120.6(9) . .
C65 C64 H64A 119.7 . .
C63 C64 H64A 119.7 . .
C64 C65 C60 120.8(9) . .
C64 C65 H65A 119.6 . .
C60 C65 H65A 119.6 . .
O13 C66 O14 122.4(10) . .
O13 C66 C63 120.6(10) . .
O14 C66 C63 117.0(9) . .
O13 C66 Eu2 62.6(6) . 4_566
O14 C66 Eu2 59.9(5) . 4_566
C63 C66 Eu2 174.4(8) . 4_566
O16 C67 O15 123.1(11) . .
O16 C67 C68 117.3(8) . .
O15 C67 C68 119.6(10) . .
O16 C67 Eu2 60.0(5) . .
O15 C67 Eu2 63.3(6) . .
C68 C67 Eu2 175.4(7) . .
C69 C68 C70 120.6(11) . .
C69 C68 C67 120.1(9) . .
C70 C68 C67 119.2(10) . .
C68 C69 C41 121.1(10) . .
C68 C69 H69A 119.4 . .
C41 C69 H69A 119.4 . .
C68 C70 C42 119.7(10) . .
C68 C70 H70A 120.2 . .
C42 C70 H70A 120.2 . .
O17 C71 O18 125.9(12) . .
O17 C71 C72 118.1(12) . .
O18 C71 C72 115.5(13) . .
O17 C71 Eu2 60.7(6) . .
O18 C71 Eu2 66.0(6) . .
C72 C71 Eu2 162.5(8) . .
C77 C72 C73 120.0(12) . .
C77 C72 C71 123.4(12) . .
C73 C72 C71 116.2(13) . .
C74 C73 C72 118.5(13) . .
C74 C73 H73A 120.8 . .
C72 C73 H73A 120.8 . .
C75 C74 C73 123.9(12) . .
C75 C74 H74A 118.0 . .
C73 C74 H74A 118.0 . .
C76 C75 C74 112.6(12) . .
C76 C75 C78 122.9(15) . .
C74 C75 C78 124.4(13) . .
C75 C76 C77 126.9(13) . .
C75 C76 H76A 116.6 . .
C77 C76 H76A 116.6 . .
C72 C77 C76 117.9(13) . .
C72 C77 H77A 121.0 . .
C76 C77 H77A 121.0 . .
O19 C78 O20 118.0(15) . .
O19 C78 C75 121.5(17) . .
O20 C78 C75 120.0(14) . .

loop_
_geom_bond_atom_site_label_1
_geom_bond_atom_site_label_2
_geom_bond_distance
_geom_bond_site_symmetry_2
Eu1 O3 2.305(6) .
Eu1 O5 2.314(7) .
Eu1 O7 2.361(6) .
Eu1 O1 2.428(7) .
Eu1 O1W 2.449(7) .
Eu1 O12 2.451(7) .
Eu1 O2 2.469(7) .
Eu1 O11 2.512(7) .
Eu1 C39 2.840(10) .
Eu1 C59 2.855(10) .
Eu2 O9 2.350(7) 4_465
Eu2 O17 2.425(7) .
Eu2 O2W 2.454(7) .
Eu2 O14 2.460(7) 4_565
Eu2 O3W 2.463(8) .
Eu2 O16 2.473(6) .
Eu2 O13 2.521(6) 4_565
Eu2 O18 2.538(8) .
Eu2 O15 2.546(8) .
Eu2 C71 2.776(12) .
Eu2 C66 2.837(10) 4_565
Eu2 C67 2.849(11) .
O1 C39 1.260(11) .
O2 C39 1.284(12) .
O3 C43 1.281(11) .
O4 C43 1.208(14) .
O5 C47 1.253(12) .
O6 C47 1.237(12) .
O7 C51 1.254(13) .
O8 C51 1.269(14) .
O9 C58 1.229(13) .
O9 Eu2 2.350(7) 4_666
O10 C58 1.305(15) .
O11 C59 1.225(11) .
O12 C59 1.253(11) .
O13 C66 1.193(11) .
O13 Eu2 2.521(6) 4_566
O14 C66 1.267(12) .
O14 Eu2 2.460(6) 4_566
O15 C67 1.262(11) .
O16 C67 1.252(11) .
O17 C71 1.213(15) .
O18 C71 1.237(14) .
O19 C78 1.206(16) .
O20 C78 1.288(18) .
N1 C1 1.342(14) .
N1 C2 1.409(13) .
N1 C38 1.482(13) .
N2 C1 1.321(13) .
N2 C4 1.408(14) .
N2 C3 1.409(15) .
N3 C8 1.299(13) .
N3 C4 1.312(12) .
N4 C9 1.298(12) .
N4 C10 1.398(14) .
N4 C8 1.472(14) .
N5 C9 1.315(12) .
N5 C11 1.345(12) .
N5 C12 1.450(13) .
N6 C20 1.354(14) .
N6 C21 1.386(14) .
N6 C19 1.429(14) .
N7 C20 1.363(14) .
N7 C23 1.376(14) .
N7 C22 1.409(13) .
N8 C27 1.351(13) .
N8 C23 1.357(13) .
N9 C28 1.330(12) .
N9 C27 1.410(13) .
N9 C29 1.425(13) .
N10 C30 1.353(13) .
N10 C28 1.357(13) .
N10 C31 1.489(13) .
C1 H1A 0.9300 .
C2 C3 1.306(15) .
C2 H2A 0.9300 .
C3 H3A 0.9300 .
C4 C5 1.341(15) .
C5 C6 1.354(16) .
C5 H5A 0.9300 .
C6 C7 1.416(16) .
C6 H6A 0.9300 .
C7 C8 1.406(14) .
C7 H7A 0.9300 .
C9 H9A 0.9300 .
C10 C11 1.426(18) .
C10 H10A 0.9300 .
C11 H11A 0.9300 .
C12 C13 1.494(15) .
C12 H12A 0.9700 .
C12 H12B 0.9700 .
C13 C18 1.360(15) .
C13 C14 1.427(15) .
C14 C15 1.357(14) .
C14 H14A 0.9300 .
C15 C16 1.363(15) .
C15 H15A 0.9300 .
C16 C17 1.378(17) .
C16 C19 1.570(17) .
C17 C18 1.361(16) .
C17 H17A 0.9300 .
C18 H18A 0.9300 .
C19 H19A 0.9700 .
C19 H19B 0.9700 .
C20 H20A 0.9300 .
C21 C22 1.402(16) .
C21 H21A 0.9300 .
C22 H22A 0.9300 .
C23 C24 1.317(15) .
C24 C25 1.460(17) .
C24 H24A 0.9300 .
C25 C26 1.384(17) .
C25 H25A 0.9300 .
C26 C27 1.389(15) .
C26 H26A 0.9300 .
C28 H28A 0.9300 .
C29 C30 1.251(15) .
C29 H29A 0.9300 .
C30 H30A 0.9300 .
C31 C32 1.422(16) .
C31 H31A 0.9700 .
C31 H31B 0.9700 .
C32 C33 1.423(15) .
C32 C37 1.472(16) .
C33 C34 1.362(17) .
C33 H33A 0.9300 .
C34 C35 1.423(17) .
C34 H34A 0.9300 .
C35 C36 1.429(17) .
C35 C38 1.453(18) .
C36 C37 1.322(17) .
C36 H36A 0.9300 .
C37 H37A 0.9300 .
C38 H38A 0.9700 .
C38 H38B 0.9700 .
C39 C40 1.439(14) .
C40 C42 1.395(14) .
C40 C41 1.424(13) .
C41 C69 1.413(15) .
C41 H41A 0.9300 .
C42 C70 1.414(15) .
C42 H42A 0.9300 .
C43 C44 1.536(17) .
C44 C45 1.349(15) .
C44 C46 1.394(16) .
C45 C46 1.367(15) 3_656
C45 H45A 0.9300 .
C46 C45 1.367(15) 3_656
C46 H46A 0.9300 .
C47 C48 1.516(15) .
C48 C49 1.369(13) .
C48 C50 1.451(13) .
C49 C50 1.379(14) 3_666
C49 H49A 0.9300 .
C50 C49 1.379(14) 3_666
C50 H50A 0.9300 .
C51 C52 1.516(14) .
C52 C53 1.404(14) .
C52 C57 1.409(15) .
C53 C54 1.368(14) .
C53 H53A 0.9300 .
C54 C55 1.372(16) .
C54 H54A 0.9300 .
C55 C56 1.439(14) .
C55 C58 1.482(16) .
C56 C57 1.350(13) .
C56 H56A 0.9300 .
C57 H57A 0.9300 .
C59 C60 1.484(13) .
C60 C61 1.384(12) .
C60 C65 1.423(13) .
C61 C62 1.324(12) .
C61 H61A 0.9300 .
C62 C63 1.376(13) .
C62 H62A 0.9300 .
C63 C64 1.387(13) .
C63 C66 1.516(13) .
C64 C65 1.386(13) .
C64 H64A 0.9300 .
C65 H65A 0.9300 .
C66 Eu2 2.837(10) 4_566
C67 C68 1.527(15) .
C68 C69 1.371(14) .
C68 C70 1.389(14) .
C69 H69A 0.9300 .
C70 H70A 0.9300 .
C71 C72 1.530(16) .
C72 C77 1.321(16) .
C72 C73 1.413(17) .
C73 C74 1.394(17) .
C73 H73A 0.9300 .
C74 C75 1.375(18) .
C74 H74A 0.9300 .
C75 C76 1.366(16) .
C75 C78 1.420(18) .
C76 C77 1.400(17) .
C76 H76A 0.9300 .
C77 H77A 0.9300 .

loop_
_geom_torsion_atom_site_label_1
_geom_torsion_atom_site_label_2
_geom_torsion_atom_site_label_3
_geom_torsion_atom_site_label_4
_geom_torsion
_geom_torsion_site_symmetry_1
_geom_torsion_site_symmetry_4
O3 Eu1 O1 C39 90.0(5) . .
O5 Eu1 O1 C39 -106.7(5) . .
O7 Eu1 O1 C39 169.5(5) . .
O1W Eu1 O1 C39 -178.4(5) . .
O12 Eu1 O1 C39 24.6(6) . .
O2 Eu1 O1 C39 -1.0(5) . .
O11 Eu1 O1 C39 -36.7(6) . .
C59 Eu1 O1 C39 -7.2(6) . .
O3 Eu1 O2 C39 -80.6(5) . .
O5 Eu1 O2 C39 75.8(5) . .
O7 Eu1 O2 C39 -11.4(6) . .
O1 Eu1 O2 C39 1.0(5) . .
O1W Eu1 O2 C39 178.4(5) . .
O12 Eu1 O2 C39 -157.4(5) . .
O11 Eu1 O2 C39 149.4(5) . .
C59 Eu1 O2 C39 175.7(6) . .
O5 Eu1 O3 C43 61(2) . .
O7 Eu1 O3 C43 26(2) . .
O1 Eu1 O3 C43 106(2) . .
O1W Eu1 O3 C43 -47(2) . .
O12 Eu1 O3 C43 -124(2) . .
O2 Eu1 O3 C43 160(2) . .
O11 Eu1 O3 C43 -133(2) . .
C39 Eu1 O3 C43 133(2) . .
C59 Eu1 O3 C43 -129(2) . .
O3 Eu1 O5 C47 37(4) . .
O7 Eu1 O5 C47 72(4) . .
O1 Eu1 O5 C47 -8(4) . .
O1W Eu1 O5 C47 147(4) . .
O12 Eu1 O5 C47 -136(4) . .
O2 Eu1 O5 C47 -59(4) . .
O11 Eu1 O5 C47 -131(4) . .
C39 Eu1 O5 C47 -33(4) . .
C59 Eu1 O5 C47 -133(4) . .
O3 Eu1 O7 C51 -112.1(12) . .
O5 Eu1 O7 C51 81.4(12) . .
O1 Eu1 O7 C51 165.5(12) . .
O1W Eu1 O7 C51 -8.9(11) . .
O12 Eu1 O7 C51 -62.3(13) . .
O2 Eu1 O7 C51 175.6(11) . .
O11 Eu1 O7 C51 34.0(14) . .
C39 Eu1 O7 C51 170.3(11) . .
C59 Eu1 O7 C51 -20.8(15) . .
O3 Eu1 O11 C59 10.8(8) . .
O5 Eu1 O11 C59 -175.2(7) . .
O7 Eu1 O11 C59 -126.5(7) . .
O1 Eu1 O11 C59 111.4(6) . .
O1W Eu1 O11 C59 -84.8(7) . .
O12 Eu1 O11 C59 -1.0(6) . .
O2 Eu1 O11 C59 82.5(7) . .
C39 Eu1 O11 C59 95.9(7) . .
O3 Eu1 O12 C59 -169.4(7) . .
O5 Eu1 O12 C59 8.0(7) . .
O7 Eu1 O12 C59 140.3(6) . .
O1 Eu1 O12 C59 -101.9(6) . .
O1W Eu1 O12 C59 88.3(6) . .
O2 Eu1 O12 C59 -81.0(6) . .
O11 Eu1 O12 C59 0.9(6) . .
C39 Eu1 O12 C59 -91.1(6) . .
O9 Eu2 O15 C67 -177.6(6) 4_465 .
O17 Eu2 O15 C67 90.9(6) . .
O2W Eu2 O15 C67 -94.3(6) . .
O14 Eu2 O15 C67 -36.0(7) 4_565 .
O3W Eu2 O15 C67 -148.4(5) . .
O16 Eu2 O15 C67 -2.8(5) . .
O13 Eu2 O15 C67 24.6(6) 4_565 .
O18 Eu2 O15 C67 107.7(6) . .
C71 Eu2 O15 C67 96.6(6) . .
C66 Eu2 O15 C67 -4.2(7) 4_565 .
O9 Eu2 O16 C67 9.1(7) 4_465 .
O17 Eu2 O16 C67 -68.8(6) . .
O2W Eu2 O16 C67 79.5(6) . .
O14 Eu2 O16 C67 154.7(6) 4_565 .
O3W Eu2 O16 C67 141.0(6) . .
O13 Eu2 O16 C67 -152.2(6) 4_565 .
O18 Eu2 O16 C67 -100.8(6) . .
O15 Eu2 O16 C67 2.8(5) . .
C71 Eu2 O16 C67 -85.3(6) . .
C66 Eu2 O16 C67 -178.4(6) 4_565 .
O9 Eu2 O17 C71 91.9(7) 4_465 .
O2W Eu2 O17 C71 158.4(7) . .
O14 Eu2 O17 C71 -76.7(8) 4_565 .
O3W Eu2 O17 C71 23.2(8) . .
O16 Eu2 O17 C71 -140.0(7) . .
O13 Eu2 O17 C71 -66.9(7) 4_565 .
O18 Eu2 O17 C71 5.5(7) . .
O15 Eu2 O17 C71 166.8(8) . .
C66 Eu2 O17 C71 -71.9(8) 4_565 .
C67 Eu2 O17 C71 -165.5(8) . .
O9 Eu2 O18 C71 -94.5(7) 4_465 .
O17 Eu2 O18 C71 -5.4(7) . .
O2W Eu2 O18 C71 -144.6(8) . .
O14 Eu2 O18 C71 122.8(7) 4_565 .
O3W Eu2 O18 C71 -170.2(7) . .
O16 Eu2 O18 C71 36.1(8) . .
O13 Eu2 O18 C71 88.1(7) 4_565 .
O15 Eu2 O18 C71 -25.5(8) . .
C66 Eu2 O18 C71 104.3(7) 4_565 .
C67 Eu2 O18 C71 4.9(8) . .
C4 N2 C1 N1 177.1(10) . .
C3 N2 C1 N1 0.9(14) . .
C2 N1 C1 N2 -1.2(14) . .
C38 N1 C1 N2 -175.9(11) . .
C1 N1 C2 C3 1.0(15) . .
C38 N1 C2 C3 175.7(12) . .
N1 C2 C3 N2 -0.4(15) . .
C1 N2 C3 C2 -0.3(15) . .
C4 N2 C3 C2 -176.4(11) . .
C8 N3 C4 C5 0.0(16) . .
C8 N3 C4 N2 -177.9(9) . .
C1 N2 C4 N3 -11.6(16) . .
C3 N2 C4 N3 163.9(11) . .
C1 N2 C4 C5 170.6(12) . .
C3 N2 C4 C5 -13.9(19) . .
N3 C4 C5 C6 -2(2) . .
N2 C4 C5 C6 175.7(12) . .
C4 C5 C6 C7 2(2) . .
C5 C6 C7 C8 -0.3(17) . .
C4 N3 C8 C7 1.9(16) . .
C4 N3 C8 N4 -179.9(9) . .
C6 C7 C8 N3 -1.7(17) . .
C6 C7 C8 N4 -179.9(10) . .
C9 N4 C8 N3 17.4(15) . .
C10 N4 C8 N3 -167.4(10) . .
C9 N4 C8 C7 -164.2(11) . .
C10 N4 C8 C7 11.0(16) . .
C10 N4 C9 N5 3.1(13) . .
C8 N4 C9 N5 178.8(9) . .
C11 N5 C9 N4 -1.7(13) . .
C12 N5 C9 N4 175.6(10) . .
C9 N4 C10 C11 -3.1(13) . .
C8 N4 C10 C11 -178.8(10) . .
C9 N5 C11 C10 -0.3(14) . .
C12 N5 C11 C10 -177.5(10) . .
N4 C10 C11 N5 1.9(13) . .
C9 N5 C12 C13 -76.9(12) . .
C11 N5 C12 C13 99.9(12) . .
N5 C12 C13 C18 124.6(11) . .
N5 C12 C13 C14 -58.0(12) . .
C18 C13 C14 C15 -3.0(15) . .
C12 C13 C14 C15 179.5(9) . .
C13 C14 C15 C16 1.5(15) . .
C14 C15 C16 C17 1.3(16) . .
C14 C15 C16 C19 178.1(9) . .
C15 C16 C17 C18 -2.5(17) . .
C19 C16 C17 C18 -179.0(10) . .
C14 C13 C18 C17 1.8(17) . .
C12 C13 C18 C17 179.3(10) . .
C16 C17 C18 C13 0.8(18) . .
C20 N6 C19 C16 -112.9(13) . .
C21 N6 C19 C16 67.3(15) . .
C15 C16 C19 N6 -168.5(9) . .
C17 C16 C19 N6 8.3(16) . .
C21 N6 C20 N7 -1.8(13) . .
C19 N6 C20 N7 178.4(10) . .
C23 N7 C20 N6 177.4(10) . .
C22 N7 C20 N6 -1.1(13) . .
C20 N6 C21 C22 4.0(14) . .
C19 N6 C21 C22 -176.2(11) . .
N6 C21 C22 N7 -4.5(13) . .
C20 N7 C22 C21 3.5(13) . .
C23 N7 C22 C21 -175.1(11) . .
C27 N8 C23 C24 1.2(19) . .
C27 N8 C23 N7 178.7(9) . .
C20 N7 C23 C24 -158.1(12) . .
C22 N7 C23 C24 20.3(18) . .
C20 N7 C23 N8 24.3(16) . .
C22 N7 C23 N8 -157.4(10) . .
N8 C23 C24 C25 -1(2) . .
N7 C23 C24 C25 -178.3(11) . .
C23 C24 C25 C26 0.5(19) . .
C24 C25 C26 C27 -0.3(19) . .
C23 N8 C27 C26 -0.9(16) . .
C23 N8 C27 N9 -178.4(9) . .
C25 C26 C27 N8 0.5(18) . .
C25 C26 C27 N9 177.8(11) . .
C28 N9 C27 N8 -6.2(15) . .
C29 N9 C27 N8 173.4(10) . .
C28 N9 C27 C26 176.2(11) . .
C29 N9 C27 C26 -4.2(18) . .
C27 N9 C28 N10 177.2(9) . .
C29 N9 C28 N10 -2.5(12) . .
C30 N10 C28 N9 1.1(12) . .
C31 N10 C28 N9 -173.4(9) . .
C28 N9 C29 C30 3.0(13) . .
C27 N9 C29 C30 -176.6(11) . .
N9 C29 C30 N10 -2.4(14) . .
C28 N10 C30 C29 0.9(14) . .
C31 N10 C30 C29 174.6(11) . .
C30 N10 C31 C32 -106.7(13) . .
C28 N10 C31 C32 66.1(13) . .
N10 C31 C32 C33 -132.8(10) . .
N10 C31 C32 C37 49.1(13) . .
C31 C32 C33 C34 -178.0(10) . .
C37 C32 C33 C34 0.2(15) . .
C32 C33 C34 C35 -0.3(18) . .
C33 C34 C35 C36 1.2(16) . .
C33 C34 C35 C38 -177.9(11) . .
C34 C35 C36 C37 -2.4(18) . .
C38 C35 C36 C37 176.7(12) . .
C35 C36 C37 C32 3(2) . .
C31 C32 C37 C36 176.9(11) . .
C33 C32 C37 C36 -1.4(16) . .
C34 C35 C38 N1 -21.8(15) . .
C36 C35 C38 N1 159.1(10) . .
C1 N1 C38 C35 104.1(14) . .
C2 N1 C38 C35 -69.7(15) . .
Eu1 O1 C39 O2 1.8(8) . .
Eu1 O1 C39 C40 -175.1(7) . .
Eu1 O2 C39 O1 -1.7(8) . .
Eu1 O2 C39 C40 175.2(7) . .
O3 Eu1 C39 O1 -85.7(5) . .
O5 Eu1 C39 O1 72.0(5) . .
O7 Eu1 C39 O1 -10.7(5) . .
O1W Eu1 C39 O1 71(21) . .
O12 Eu1 C39 O1 -159.6(5) . .
O2 Eu1 C39 O1 178.2(8) . .
O11 Eu1 C39 O1 148.5(5) . .
C59 Eu1 C39 O1 174.1(5) . .
O3 Eu1 C39 O2 96.1(5) . .
O5 Eu1 C39 O2 -106.3(5) . .
O7 Eu1 C39 O2 171.1(5) . .
O1 Eu1 C39 O2 -178.2(8) . .
O1W Eu1 C39 O2 -107(20) . .
O12 Eu1 C39 O2 22.2(5) . .
O11 Eu1 C39 O2 -29.8(5) . .
C59 Eu1 C39 O2 -4.1(5) . .
O3 Eu1 C39 C40 3(10) . .
O5 Eu1 C39 C40 161(10) . .
O7 Eu1 C39 C40 78(10) . .
O1 Eu1 C39 C40 89(10) . .
O1W Eu1 C39 C40 160(16) . .
O12 Eu1 C39 C40 -71(10) . .
O2 Eu1 C39 C40 -93(10) . .
O11 Eu1 C39 C40 -123(10) . .
C59 Eu1 C39 C40 -97(10) . .
O1 C39 C40 C42 6.7(13) . .
O2 C39 C40 C42 -170.2(8) . .
Eu1 C39 C40 C42 -80(10) . .
O1 C39 C40 C41 -174.4(8) . .
O2 C39 C40 C41 8.8(13) . .
Eu1 C39 C40 C41 99(10) . .
C42 C40 C41 C69 -2.4(14) . .
C39 C40 C41 C69 178.7(9) . .
C41 C40 C42 C70 1.7(14) . .
C39 C40 C42 C70 -179.4(8) . .
Eu1 O3 C43 O4 95.2(19) . .
Eu1 O3 C43 C44 -92(2) . .
O4 C43 C44 C45 9.7(18) . .
O3 C43 C44 C45 -164.1(11) . .
O4 C43 C44 C46 -166.0(12) . .
O3 C43 C44 C46 20.2(17) . .
C46 C44 C45 C46 -1(2) . 3_656
C43 C44 C45 C46 -176.8(11) . 3_656
C45 C44 C46 C45 1(2) . 3_656
C43 C44 C46 C45 176.7(11) . 3_656
Eu1 O5 C47 O6 164(3) . .
Eu1 O5 C47 C48 -11(5) . .
O6 C47 C48 C49 -18.8(15) . .
O5 C47 C48 C49 155.8(10) . .
O6 C47 C48 C50 161.7(10) . .
O5 C47 C48 C50 -23.8(14) . .
C50 C48 C49 C50 3.7(16) . 3_666
C47 C48 C49 C50 -175.9(9) . 3_666
C49 C48 C50 C49 -3.6(16) . 3_666
C47 C48 C50 C49 175.9(9) . 3_666
Eu1 O7 C51 O8 14(2) . .
Eu1 O7 C51 C52 -165.1(7) . .
O7 C51 C52 C53 179.2(10) . .
O8 C51 C52 C53 0.1(17) . .
O7 C51 C52 C57 0.9(15) . .
O8 C51 C52 C57 -178.2(11) . .
C57 C52 C53 C54 -2.5(17) . .
C51 C52 C53 C54 179.2(11) . .
C52 C53 C54 C55 2.9(19) . .
C53 C54 C55 C56 -2.3(18) . .
C53 C54 C55 C58 177.2(11) . .
C54 C55 C56 C57 1.3(17) . .
C58 C55 C56 C57 -178.2(10) . .
C55 C56 C57 C52 -0.9(16) . .
C53 C52 C57 C56 1.5(16) . .
C51 C52 C57 C56 179.8(9) . .
Eu2 O9 C58 O10 8(2) 4_666 .
Eu2 O9 C58 C55 -172.2(9) 4_666 .
C54 C55 C58 O9 0.7(18) . .
C56 C55 C58 O9 -179.8(11) . .
C54 C55 C58 O10 -179.4(11) . .
C56 C55 C58 O10 0.1(17) . .
Eu1 O11 C59 O12 1.7(11) . .
Eu1 O11 C59 C60 -171.1(9) . .
Eu1 O12 C59 O11 -1.7(11) . .
Eu1 O12 C59 C60 171.0(8) . .
O3 Eu1 C59 O11 -171.2(6) . .
O5 Eu1 C59 O11 4.8(7) . .
O7 Eu1 C59 O11 102.8(8) . .
O1 Eu1 C59 O11 -84.9(7) . .
O1W Eu1 C59 O11 91.1(6) . .
O12 Eu1 C59 O11 178.3(11) . .
O2 Eu1 C59 O11 -90.1(6) . .
C39 Eu1 C59 O11 -88.2(6) . .
O3 Eu1 C59 O12 10.5(7) . .
O5 Eu1 C59 O12 -173.5(6) . .
O7 Eu1 C59 O12 -75.5(9) . .
O1 Eu1 C59 O12 96.8(6) . .
O1W Eu1 C59 O12 -87.2(6) . .
O2 Eu1 C59 O12 91.6(6) . .
O11 Eu1 C59 O12 -178.3(11) . .
C39 Eu1 C59 O12 93.6(6) . .
O3 Eu1 C59 C60 -74(5) . .
O5 Eu1 C59 C60 102(5) . .
O7 Eu1 C59 C60 -160(5) . .
O1 Eu1 C59 C60 12(5) . .
O1W Eu1 C59 C60 -172(5) . .
O12 Eu1 C59 C60 -85(5) . .
O2 Eu1 C59 C60 7(5) . .
O11 Eu1 C59 C60 97(5) . .
C39 Eu1 C59 C60 9(5) . .
O11 C59 C60 C61 -10.9(16) . .
O12 C59 C60 C61 176.3(10) . .
Eu1 C59 C60 C61 -104(5) . .
O11 C59 C60 C65 171.4(10) . .
O12 C59 C60 C65 -1.4(15) . .
Eu1 C59 C60 C65 79(5) . .
C65 C60 C61 C62 -1.7(15) . .
C59 C60 C61 C62 -179.5(10) . .
C60 C61 C62 C63 0.2(17) . .
C61 C62 C63 C64 0.3(16) . .
C61 C62 C63 C66 -175.7(10) . .
C62 C63 C64 C65 0.7(15) . .
C66 C63 C64 C65 176.8(10) . .
C63 C64 C65 C60 -2.3(16) . .
C61 C60 C65 C64 2.7(15) . .
C59 C60 C65 C64 -179.4(10) . .
Eu2 O13 C66 O14 3.7(12) 4_566 .
Eu2 O13 C66 C63 -174.7(9) 4_566 .
Eu2 O14 C66 O13 -3.8(12) 4_566 .
Eu2 O14 C66 C63 174.7(8) 4_566 .
C62 C63 C66 O13 -8.7(16) . .
C64 C63 C66 O13 175.4(10) . .
C62 C63 C66 O14 172.8(10) . .
C64 C63 C66 O14 -3.1(15) . .
C62 C63 C66 Eu2 -132(7) . 4_566
C64 C63 C66 Eu2 53(8) . 4_566
Eu2 O16 C67 O15 -5.4(10) . .
Eu2 O16 C67 C68 175.8(7) . .
Eu2 O15 C67 O16 5.2(10) . .
Eu2 O15 C67 C68 -176.0(8) . .
O9 Eu2 C67 O16 -172.6(5) 4_465 .
O17 Eu2 C67 O16 105.1(6) . .
O2W Eu2 C67 O16 -95.8(6) . .
O14 Eu2 C67 O16 -25.1(6) 4_565 .
O3W Eu2 C67 O16 -98.7(9) . .
O13 Eu2 C67 O16 26.4(6) 4_565 .
O18 Eu2 C67 O16 96.6(6) . .
O15 Eu2 C67 O16 -175.0(9) . .
C71 Eu2 C67 O16 98.8(6) . .
C66 Eu2 C67 O16 1.5(6) 4_565 .
O9 Eu2 C67 O15 2.4(6) 4_465 .
O17 Eu2 C67 O15 -79.9(6) . .
O2W Eu2 C67 O15 79.2(6) . .
O14 Eu2 C67 O15 149.8(6) 4_565 .
O3W Eu2 C67 O15 76.3(10) . .
O16 Eu2 C67 O15 175.0(9) . .
O13 Eu2 C67 O15 -158.6(6) 4_565 .
O18 Eu2 C67 O15 -88.5(6) . .
C71 Eu2 C67 O15 -86.3(6) . .
C66 Eu2 C67 O15 176.5(6) 4_565 .
O9 Eu2 C67 C68 133(9) 4_465 .
O17 Eu2 C67 C68 50(9) . .
O2W Eu2 C67 C68 -151(9) . .
O14 Eu2 C67 C68 -80(9) 4_565 .
O3W Eu2 C67 C68 -153(8) . .
O16 Eu2 C67 C68 -55(8) . .
O13 Eu2 C67 C68 -28(9) 4_565 .
O18 Eu2 C67 C68 42(9) . .
O15 Eu2 C67 C68 130(9) . .
C71 Eu2 C67 C68 44(9) . .
C66 Eu2 C67 C68 -53(9) 4_565 .
O16 C67 C68 C69 178.1(9) . .
O15 C67 C68 C69 -0.7(14) . .
Eu2 C67 C68 C69 -129(8) . .
O16 C67 C68 C70 -5.8(13) . .
O15 C67 C68 C70 175.4(9) . .
Eu2 C67 C68 C70 47(9) . .
C70 C68 C69 C41 2.1(15) . .
C67 C68 C69 C41 178.1(9) . .
C40 C41 C69 C68 0.5(15) . .
C69 C68 C70 C42 -2.7(14) . .
C67 C68 C70 C42 -178.8(8) . .
C40 C42 C70 C68 0.8(14) . .
Eu2 O17 C71 O18 -11.1(14) . .
Eu2 O17 C71 C72 160.0(9) . .
Eu2 O18 C71 O17 10.6(13) . .
Eu2 O18 C71 C72 -160.7(9) . .
O9 Eu2 C71 O17 -86.6(7) 4_465 .
O2W Eu2 C71 O17 -56.4(16) . .
O14 Eu2 C71 O17 121.3(7) 4_565 .
O3W Eu2 C71 O17 -160.7(7) . .
O16 Eu2 C71 O17 40.1(7) . .
O13 Eu2 C71 O17 107.1(7) 4_565 .
O18 Eu2 C71 O17 -170.2(12) . .
O15 Eu2 C71 O17 -12.4(7) . .
C66 Eu2 C71 O17 112.8(7) 4_565 .
C67 Eu2 C71 O17 14.0(7) . .
O9 Eu2 C71 O18 83.6(7) 4_465 .
O17 Eu2 C71 O18 170.2(12) . .
O2W Eu2 C71 O18 113.7(14) . .
O14 Eu2 C71 O18 -68.5(7) 4_565 .
O3W Eu2 C71 O18 9.5(7) . .
O16 Eu2 C71 O18 -149.7(6) . .
O13 Eu2 C71 O18 -82.7(7) 4_565 .
O15 Eu2 C71 O18 157.8(7) . .
C66 Eu2 C71 O18 -77.1(7) 4_565 .
C67 Eu2 C71 O18 -175.9(7) . .
O9 Eu2 C71 C72 -178(3) 4_465 .
O17 Eu2 C71 C72 -91(3) . .
O2W Eu2 C71 C72 -147(3) . .
O14 Eu2 C71 C72 30(4) 4_565 .
O3W Eu2 C71 C72 108(3) . .
O16 Eu2 C71 C72 -51(3) . .
O13 Eu2 C71 C72 16(3) 4_565 .
O18 Eu2 C71 C72 99(4) . .
O15 Eu2 C71 C72 -103(3) . .
C66 Eu2 C71 C72 22(3) 4_565 .
C67 Eu2 C71 C72 -77(3) . .
O17 C71 C72 C77 -142.3(14) . .
O18 C71 C72 C77 29.7(17) . .
Eu2 C71 C72 C77 -61(4) . .
O17 C71 C72 C73 30.0(16) . .
O18 C71 C72 C73 -158.0(12) . .
Eu2 C71 C72 C73 111(3) . .
C77 C72 C73 C74 -3(2) . .
C71 C72 C73 C74 -175.7(12) . .
C72 C73 C74 C75 5(2) . .
C73 C74 C75 C76 -6(2) . .
C73 C74 C75 C78 176.4(14) . .
C74 C75 C76 C77 5(2) . .
C78 C75 C76 C77 -177.5(13) . .
C73 C72 C77 C76 2(2) . .
C71 C72 C77 C76 174.0(11) . .
C75 C76 C77 C72 -3(2) . .
C76 C75 C78 O19 -161.9(16) . .
C74 C75 C78 O19 16(2) . .
C76 C75 C78 O20 26(2) . .
C74 C75 C78 O20 -156.2(17) . .

loop_
_platon_squeeze_void_nr
_platon_squeeze_void_average_x
_platon_squeeze_void_average_y
_platon_squeeze_void_average_z
_platon_squeeze_void_volume
_platon_squeeze_void_count_electrons
_platon_squeeze_void_content
1 -0.003 -0.013 -0.002 2390 5103 ' '
2 0.027 0.001 0.285 41 209 ' '
3 0.973 -0.001 0.715 41 162 ' '
4 0.027 0.499 0.785 41 198 ' '
5 0.973 0.501 0.215 41 180 ' '
